data_7041780
loop_
_publ_author_name
'Phanopoulos, Andreas'
'Leung, Alice H. M.'
'Yow, Shuhui'
'Palomas, David'
'White, Andrew J. P.'
'Hellgardt, Klaus'
'Horton, Andrew'
'Crimmin, Mark R.'

_publ_section_title
;
 Binuclear \b-diketiminate complexes of copper(i).
;
_journal_issue 7
_journal_name_full 'Dalton transactions (Cambridge, England : 2003)'
_journal_page_first 2081
_journal_page_last 2090
_journal_paper_doi 10.1039/c6dt04246e
_journal_volume 46
_journal_year 2017
_chemical_formula_moiety 'C46 H58 N4 O'
_chemical_formula_sum 'C46 H58 N4 O'
_chemical_formula_weight 682.96
_space_group_crystal_system monoclinic
_space_group_IT_number 14
_space_group_name_Hall '-P 2yn'
_space_group_name_H-M_alt 'P 1 21/n 1'
_symmetry_space_group_name_Hall '-P 2yn'
_symmetry_space_group_name_H-M 'P 1 21/n 1'
_atom_sites_solution_hydrogens mixed
_audit_creation_method SHELXL-2014/7
_audit_update_record
;
2016-10-25 deposited with the CCDC.
2017-01-20 downloaded from the CCDC.
;
_cell_angle_alpha 90
_cell_angle_beta 92.632(8)
_cell_angle_gamma 90
_cell_formula_units_Z 4
_cell_length_a 14.2470(12)
_cell_length_b 9.3174(9)
_cell_length_c 31.077(3)
_cell_measurement_reflns_used 2128
_cell_measurement_temperature 173(2)
_cell_measurement_theta_max 70.8720
_cell_measurement_theta_min 2.8360
_cell_volume 4121.0(7)
_computing_cell_refinement 'CrysAlisPro, Agilent Technologies'
_computing_data_collection 'CrysAlisPro, Agilent Technologies'
_computing_data_reduction 'CrysAlisPro, Agilent Technologies'
_computing_molecular_graphics 'Bruker SHELXTL'
_computing_publication_material 'CIFTAB-2013 (Sheldrick, 2013)'
_computing_structure_refinement 'SHELXL-2014/7 (Sheldrick, 2014)'
_computing_structure_solution 'SHELXS-2013 (Sheldrick, 2013)'
_diffrn_ambient_temperature 173(2)
_diffrn_detector_area_resol_mean 10.4115
_diffrn_measured_fraction_theta_full 0.984
_diffrn_measured_fraction_theta_max 0.951
_diffrn_measurement_device_type 'Agilent Xcalibur PX Ultra A'
_diffrn_measurement_method 'omega scans'
_diffrn_radiation_type CuK\a
_diffrn_radiation_wavelength 1.54184
_diffrn_reflns_av_R_equivalents 0.0561
_diffrn_reflns_av_unetI/netI 0.0749
_diffrn_reflns_Laue_measured_fraction_full 0.984
_diffrn_reflns_Laue_measured_fraction_max 0.951
_diffrn_reflns_limit_h_max 17
_diffrn_reflns_limit_h_min -15
_diffrn_reflns_limit_k_max 7
_diffrn_reflns_limit_k_min -11
_diffrn_reflns_limit_l_max 38
_diffrn_reflns_limit_l_min -34
_diffrn_reflns_number 13540
_diffrn_reflns_point_group_measured_fraction_full 0.984
_diffrn_reflns_point_group_measured_fraction_max 0.951
_diffrn_reflns_theta_full 67.684
_diffrn_reflns_theta_max 73.777
_diffrn_reflns_theta_min 2.847
_diffrn_source 'Enhance Ultra (Cu) X-ray Source'
_exptl_absorpt_coefficient_mu 0.502
_exptl_absorpt_correction_T_max 0.981
_exptl_absorpt_correction_T_min 0.923
_exptl_absorpt_correction_type analytical
_exptl_absorpt_process_details
; 
CrysAlisPro, Agilent Technologies, 
Version 1.171.37.33a (release 28-03-2014 CrysAlis171 .NET) 
(compiled Mar 28 2014,12:25:20) 
Analytical numeric absorption correction using a multifaceted crystal 
model based on expressions derived by R.C. Clark & J.S. Reid. 
(Clark, R. C. & Reid, J. S. (1995). Acta Cryst. A51, 887-897) 
Empirical absorption correction using spherical harmonics, 
 implemented in SCALE3 ABSPACK scaling algorithm. 
;
_exptl_crystal_colour Colourless
_exptl_crystal_density_diffrn 1.101
_exptl_crystal_description needles
_exptl_crystal_F_000 1480
_exptl_crystal_size_max 0.33
_exptl_crystal_size_mid 0.08
_exptl_crystal_size_min 0.04
_refine_diff_density_max 0.375
_refine_diff_density_min -0.358
_refine_diff_density_rms 0.068
_refine_ls_extinction_coef 0.0016(3)
_refine_ls_extinction_expression Fc^*^=kFc[1+0.001xFc^2^\l^3^/sin(2\q)]^-1/4^
_refine_ls_extinction_method 'SHELXL-2014/7 (Sheldrick 2014'
_refine_ls_goodness_of_fit_ref 1.050
_refine_ls_hydrogen_treatment mixed
_refine_ls_matrix_type full
_refine_ls_number_parameters 486
_refine_ls_number_reflns 7937
_refine_ls_number_restraints 28
_refine_ls_restrained_S_all 1.050
_refine_ls_R_factor_all 0.1280
_refine_ls_R_factor_gt 0.0860
_refine_ls_shift/su_max 0.005
_refine_ls_shift/su_mean 0.000
_refine_ls_structure_factor_coef Fsqd
_refine_ls_weighting_details 'w=1/[\s^2^(Fo^2^)+(0.1427P)^2^+3.1830P] where P=(Fo^2^+2Fc^2^)/3'
_refine_ls_weighting_scheme calc
_refine_ls_wR_factor_gt 0.2694
_refine_ls_wR_factor_ref 0.3064
_reflns_Friedel_coverage 0.000
_reflns_number_gt 4713
_reflns_number_total 7937
_reflns_threshold_expression 'I > 2\s(I)'
_cod_data_source_file c6dt04246e2.cif
_cod_data_source_block 3-H2
_cod_depositor_comments 'Adding full bibliography for 7041779--7041788.cif.'
_cod_database_code 7041780
_shelx_shelxl_version_number 2014/7
_shelx_space_group_comment
; 
The symmetry employed for this shelxl refinement is uniquely defined 
by the following loop, which should always be used as a source of 
symmetry information in preference to the above space-group names. 
They are only intended as comments. 
;

loop_
_space_group_symop_operation_xyz
'x, y, z'
'-x+1/2, y+1/2, -z+1/2'
'-x, -y, -z'
'x-1/2, -y-1/2, z-1/2'

loop_
_atom_site_label
_atom_site_type_symbol
_atom_site_fract_x
_atom_site_fract_y
_atom_site_fract_z
_atom_site_U_iso_or_equiv
_atom_site_adp_type
_atom_site_occupancy
_atom_site_site_symmetry_order
_atom_site_calc_flag
_atom_site_refinement_flags_posn
_atom_site_refinement_flags_adp
_atom_site_refinement_flags_occupancy
_atom_site_disorder_assembly
_atom_site_disorder_group
N1 N 0.5112(2) 0.4031(4) 0.19050(10) 0.0444(8) Uani 1 1 d . . . . .
C1 C 0.5986(3) 0.3570(4) 0.19844(12) 0.0442(9) Uani 1 1 d . . . . .
C2 C 0.6210(3) 0.2717(4) 0.23429(12) 0.0446(9) Uani 1 1 d . . . . .
H2A H 0.6854 0.2484 0.2396 0.054 Uiso 1 1 calc R U . . .
C3 C 0.5576(3) 0.2172(4) 0.26328(12) 0.0431(9) Uani 1 1 d . . . . .
N3 N 0.4659(2) 0.2484(3) 0.25873(10) 0.0419(7) Uani 1 1 d D . . . .
H3 H 0.452(5) 0.297(5) 0.2341(9) 0.15(3) Uiso 1 1 d D . . . .
C4 C 0.6748(3) 0.3928(5) 0.16781(14) 0.0569(11) Uani 1 1 d . . . . .
H4A H 0.6737 0.3224 0.1444 0.085 Uiso 1 1 calc R U . . .
H4B H 0.7361 0.3903 0.1834 0.085 Uiso 1 1 calc R U . . .
H4C H 0.6637 0.4890 0.1558 0.085 Uiso 1 1 calc R U . . .
C5 C 0.5946(3) 0.1208(5) 0.29872(14) 0.0554(11) Uani 1 1 d . . . . .
H5A H 0.6081 0.1776 0.3248 0.083 Uiso 1 1 calc R U . . .
H5B H 0.6523 0.0741 0.2900 0.083 Uiso 1 1 calc R U . . .
H5C H 0.5475 0.0475 0.3046 0.083 Uiso 1 1 calc R U . . .
C6 C 0.3981(3) 0.1907(4) 0.28551(11) 0.0387(8) Uani 1 1 d . . . . .
C7 C 0.3958(3) 0.2244(4) 0.32912(11) 0.0387(8) Uani 1 1 d . . . . .
C8 C 0.3294(3) 0.1652(4) 0.35486(13) 0.0458(9) Uani 1 1 d . . . . .
H8A H 0.3299 0.1885 0.3846 0.055 Uiso 1 1 calc R U . . .
C9 C 0.2618(3) 0.0713(5) 0.33727(14) 0.0510(10) Uani 1 1 d . . . . .
H9A H 0.2173 0.0278 0.3550 0.061 Uiso 1 1 calc R U . . .
C10 C 0.2604(3) 0.0426(4) 0.29389(14) 0.0519(10) Uani 1 1 d . . . . .
H10A H 0.2128 -0.0176 0.2814 0.062 Uiso 1 1 calc R U . . .
C11 C 0.3282(3) 0.1008(4) 0.26805(13) 0.0452(9) Uani 1 1 d . . . . .
H11A H 0.3267 0.0789 0.2382 0.054 Uiso 1 1 calc R U . . .
O12 O 0.46256(19) 0.3163(3) 0.34754(8) 0.0435(6) Uani 1 1 d . . . . .
C13 C 0.4520(3) 0.4624(4) 0.33924(11) 0.0391(8) Uani 1 1 d . . . . .
C14 C 0.5275(3) 0.5475(4) 0.35328(11) 0.0408(9) Uani 1 1 d . . . . .
C15 C 0.5199(3) 0.6951(4) 0.34754(12) 0.0478(10) Uani 1 1 d . . . . .
H15A H 0.5703 0.7554 0.3572 0.057 Uiso 1 1 calc R U . . .
C16 C 0.4402(3) 0.7558(4) 0.32794(13) 0.0522(10) Uani 1 1 d . . . . .
H16A H 0.4363 0.8568 0.3242 0.063 Uiso 1 1 calc R U . . .
C17 C 0.3665(3) 0.6696(4) 0.31393(13) 0.0501(10) Uani 1 1 d . . . . .
H17A H 0.3119 0.7109 0.3003 0.060 Uiso 1 1 calc R U . . .
C18 C 0.3720(3) 0.5221(4) 0.31979(12) 0.0455(9) Uani 1 1 d . . . . .
H18A H 0.3210 0.4624 0.3105 0.055 Uiso 1 1 calc R U . . .
N19 N 0.6072(2) 0.4854(4) 0.37489(10) 0.0450(8) Uani 1 1 d D . . . .
H19 H 0.600(4) 0.441(5) 0.4003(7) 0.11(2) Uiso 1 1 d D . . . .
C19 C 0.6935(3) 0.4893(4) 0.36054(12) 0.0455(9) Uani 1 1 d . . . . .
C20 C 0.7694(3) 0.4400(5) 0.38573(12) 0.0504(10) Uani 1 1 d . . . . .
H20A H 0.8298 0.4486 0.3743 0.061 Uiso 1 1 calc R U . . .
C21 C 0.7643(3) 0.3778(5) 0.42712(13) 0.0505(10) Uani 1 1 d . . . . .
N21 N 0.6833(2) 0.3606(4) 0.44479(9) 0.0425(7) Uani 1 1 d . . . . .
C22 C 0.7082(4) 0.5409(5) 0.31562(12) 0.0576(11) Uani 1 1 d . . . . .
H22A H 0.6728 0.4797 0.2950 0.086 Uiso 1 1 calc R U . . .
H22B H 0.7752 0.5365 0.3099 0.086 Uiso 1 1 calc R U . . .
H22C H 0.6861 0.6401 0.3126 0.086 Uiso 1 1 calc R U . . .
C23 C 0.8550(3) 0.3308(7) 0.44998(16) 0.0692(14) Uani 1 1 d . . . . .
H23A H 0.8485 0.3364 0.4812 0.104 Uiso 1 1 calc R U . . .
H23B H 0.9062 0.3938 0.4417 0.104 Uiso 1 1 calc R U . . .
H23C H 0.8690 0.2317 0.4419 0.104 Uiso 1 1 calc R U . . .
C24 C 0.4858(3) 0.4859(5) 0.15293(12) 0.0447(9) Uani 1 1 d . . . . .
C25 C 0.4769(3) 0.6345(5) 0.15717(13) 0.0500(10) Uani 1 1 d . . . . .
C26 C 0.4505(3) 0.7126(5) 0.12022(15) 0.0591(11) Uani 1 1 d . . . . .
H26A H 0.4453 0.8141 0.1218 0.071 Uiso 1 1 calc R U . . .
C27 C 0.4319(3) 0.6444(6) 0.08153(15) 0.0645(13) Uani 1 1 d . . . . .
H27A H 0.4146 0.6994 0.0567 0.077 Uiso 1 1 calc R U . . .
C28 C 0.4379(4) 0.4974(6) 0.07837(14) 0.0643(13) Uani 1 1 d . . . . .
H28A H 0.4235 0.4521 0.0515 0.077 Uiso 1 1 calc R U . . .
C29 C 0.4648(3) 0.4147(5) 0.11394(14) 0.0547(11) Uani 1 1 d . . . . .
C30 C 0.4939(4) 0.7056(5) 0.20085(15) 0.0588(11) Uani 1 1 d . . . . .
H30A H 0.4716 0.6368 0.2229 0.071 Uiso 1 1 calc R U . . .
C31 C 0.5992(4) 0.7320(6) 0.21168(18) 0.0796(16) Uani 1 1 d . . . . .
H31A H 0.6069 0.7778 0.2400 0.119 Uiso 1 1 calc R U . . .
H31B H 0.6328 0.6402 0.2121 0.119 Uiso 1 1 calc R U . . .
H31C H 0.6248 0.7948 0.1898 0.119 Uiso 1 1 calc R U . . .
C32 C 0.4379(5) 0.8431(6) 0.2057(2) 0.094(2) Uani 1 1 d . . . . .
H32A H 0.4516 0.8840 0.2343 0.142 Uiso 1 1 calc R U . . .
H32B H 0.4554 0.9122 0.1836 0.142 Uiso 1 1 calc R U . . .
H32C H 0.3707 0.8219 0.2021 0.142 Uiso 1 1 calc R U . . .
C33 C 0.4647(4) 0.2506(5) 0.11205(17) 0.0717(15) Uani 1 1 d . . . . .
H33A H 0.5175 0.2160 0.1317 0.086 Uiso 1 1 calc R U . . .
C34 C 0.3723(4) 0.1933(7) 0.1298(3) 0.099(2) Uani 1 1 d . . . . .
H34A H 0.3640 0.2334 0.1585 0.149 Uiso 1 1 calc R U . . .
H34B H 0.3193 0.2218 0.1104 0.149 Uiso 1 1 calc R U . . .
H34C H 0.3750 0.0884 0.1316 0.149 Uiso 1 1 calc R U . . .
C35 C 0.4809(7) 0.1916(8) 0.0675(2) 0.138(4) Uani 1 1 d . . . . .
H35A H 0.4801 0.0865 0.0685 0.207 Uiso 1 1 calc R U . . .
H35B H 0.4311 0.2256 0.0473 0.207 Uiso 1 1 calc R U . . .
H35C H 0.5420 0.2245 0.0581 0.207 Uiso 1 1 calc R U . . .
C36 C 0.6738(3) 0.2914(4) 0.48521(11) 0.0419(9) Uani 1 1 d . . . . .
C37 C 0.6727(3) 0.1403(5) 0.48672(13) 0.0526(10) Uani 1 1 d D . . . .
C38 C 0.6592(4) 0.0760(5) 0.52638(14) 0.0615(12) Uani 1 1 d . . . . .
H38A H 0.6595 -0.0258 0.5284 0.074 Uiso 1 1 calc R U . . .
C39 C 0.6455(3) 0.1554(5) 0.56263(13) 0.0565(11) Uani 1 1 d . . . . .
H39A H 0.6365 0.1087 0.5893 0.068 Uiso 1 1 calc R U . . .
C40 C 0.6448(3) 0.3035(5) 0.56036(12) 0.0493(10) Uani 1 1 d . . . . .
H40A H 0.6341 0.3583 0.5855 0.059 Uiso 1 1 calc R U . . .
C41 C 0.6596(3) 0.3737(4) 0.52145(11) 0.0411(9) Uani 1 1 d . . . . .
C42 C 0.6755(8) 0.0525(7) 0.4454(2) 0.061(2) Uani 0.81(2) 1 d D U P A 1
H42A H 0.7196 0.1026 0.4263 0.074 Uiso 0.81(2) 1 calc R U P A 1
C43 C 0.5794(7) 0.0490(10) 0.4215(2) 0.078(3) Uani 0.81(2) 1 d D U P A 1
H43A H 0.5835 -0.0081 0.3951 0.117 Uiso 0.81(2) 1 calc R U P A 1
H43B H 0.5333 0.0056 0.4400 0.117 Uiso 0.81(2) 1 calc R U P A 1
H43C H 0.5599 0.1470 0.4140 0.117 Uiso 0.81(2) 1 calc R U P A 1
C44 C 0.7133(11) -0.0999(8) 0.4526(3) 0.099(4) Uani 0.81(2) 1 d D U P A 1
H44A H 0.7134 -0.1504 0.4249 0.149 Uiso 0.81(2) 1 calc R U P A 1
H44B H 0.7775 -0.0953 0.4652 0.149 Uiso 0.81(2) 1 calc R U P A 1
H44C H 0.6732 -0.1514 0.4722 0.149 Uiso 0.81(2) 1 calc R U P A 1
C42' C 0.705(2) 0.053(4) 0.4483(9) 0.067(9) Uiso 0.19(2) 1 d D U P A 2
H42B H 0.7310 0.1163 0.4258 0.081 Uiso 0.19(2) 1 calc R U P A 2
C43' C 0.609(2) -0.009(6) 0.4336(15) 0.092(9) Uiso 0.19(2) 1 d D U P A 2
H43D H 0.5662 0.0696 0.4258 0.139 Uiso 0.19(2) 1 calc R U P A 2
H43E H 0.6165 -0.0712 0.4085 0.139 Uiso 0.19(2) 1 calc R U P A 2
H43F H 0.5838 -0.0652 0.4570 0.139 Uiso 0.19(2) 1 calc R U P A 2
C44' C 0.774(3) -0.068(5) 0.4607(14) 0.098(9) Uiso 0.19(2) 1 d D U P A 2
H44D H 0.8348 -0.0263 0.4700 0.146 Uiso 0.19(2) 1 calc R U P A 2
H44E H 0.7493 -0.1240 0.4842 0.146 Uiso 0.19(2) 1 calc R U P A 2
H44F H 0.7820 -0.1300 0.4357 0.146 Uiso 0.19(2) 1 calc R U P A 2
C45 C 0.6606(3) 0.5367(5) 0.51968(13) 0.0496(10) Uani 1 1 d . . . . .
H45A H 0.6568 0.5654 0.4886 0.059 Uiso 1 1 calc R U . . .
C46 C 0.7513(4) 0.5960(6) 0.5394(2) 0.0914(19) Uani 1 1 d . . . . .
H46A H 0.7501 0.7010 0.5379 0.137 Uiso 1 1 calc R U . . .
H46B H 0.7584 0.5659 0.5696 0.137 Uiso 1 1 calc R U . . .
H46C H 0.8042 0.5595 0.5236 0.137 Uiso 1 1 calc R U . . .
C47 C 0.5780(4) 0.6060(5) 0.54123(16) 0.0652(13) Uani 1 1 d . . . . .
H47A H 0.5190 0.5678 0.5285 0.098 Uiso 1 1 calc R U . . .
H47B H 0.5821 0.5848 0.5721 0.098 Uiso 1 1 calc R U . . .
H47C H 0.5799 0.7102 0.5369 0.098 Uiso 1 1 calc R U . . .

loop_
_atom_site_aniso_label
_atom_site_aniso_U_11
_atom_site_aniso_U_22
_atom_site_aniso_U_33
_atom_site_aniso_U_23
_atom_site_aniso_U_13
_atom_site_aniso_U_12
N1 0.0413(18) 0.0471(18) 0.0445(17) 0.0027(14) -0.0012(13) 0.0066(14)
C1 0.041(2) 0.047(2) 0.045(2) -0.0032(17) 0.0028(16) 0.0015(17)
C2 0.037(2) 0.051(2) 0.046(2) -0.0023(17) 0.0012(16) 0.0035(17)
C3 0.046(2) 0.040(2) 0.043(2) -0.0049(16) -0.0015(16) 0.0069(17)
N3 0.0395(18) 0.0450(17) 0.0413(17) 0.0016(14) 0.0040(13) 0.0041(14)
C4 0.045(2) 0.073(3) 0.053(2) 0.005(2) 0.0070(19) 0.004(2)
C5 0.052(3) 0.060(3) 0.054(2) 0.008(2) -0.0007(19) 0.013(2)
C6 0.040(2) 0.0347(18) 0.0410(19) 0.0009(15) 0.0006(15) 0.0020(15)
C7 0.044(2) 0.0331(18) 0.0391(18) -0.0005(14) -0.0029(15) -0.0027(15)
C8 0.050(2) 0.046(2) 0.042(2) -0.0009(16) 0.0036(17) -0.0015(18)
C9 0.048(2) 0.048(2) 0.057(2) 0.0046(19) 0.0042(18) -0.0079(19)
C10 0.048(2) 0.042(2) 0.066(3) -0.0031(19) -0.006(2) -0.0081(18)
C11 0.050(2) 0.0384(19) 0.047(2) -0.0051(16) -0.0038(17) 0.0016(17)
O12 0.0513(16) 0.0334(13) 0.0448(14) -0.0016(11) -0.0092(12) -0.0044(11)
C13 0.051(2) 0.0364(19) 0.0303(16) -0.0018(14) 0.0013(15) -0.0023(16)
C14 0.048(2) 0.045(2) 0.0292(16) 0.0003(15) 0.0015(15) -0.0060(17)
C15 0.059(3) 0.043(2) 0.041(2) 0.0003(16) -0.0012(18) -0.0119(19)
C16 0.071(3) 0.036(2) 0.050(2) 0.0009(17) 0.002(2) -0.001(2)
C17 0.060(3) 0.043(2) 0.046(2) -0.0018(17) -0.0051(18) -0.0009(19)
C18 0.053(2) 0.039(2) 0.044(2) -0.0041(16) -0.0050(17) -0.0026(17)
N19 0.049(2) 0.0493(19) 0.0363(16) 0.0046(14) -0.0008(14) -0.0078(15)
C19 0.056(3) 0.044(2) 0.0375(19) -0.0001(16) 0.0089(17) -0.0106(18)
C20 0.041(2) 0.068(3) 0.043(2) 0.0028(19) 0.0073(17) -0.006(2)
C21 0.048(2) 0.060(3) 0.044(2) 0.0014(18) 0.0026(17) 0.000(2)
N21 0.0424(18) 0.0506(19) 0.0350(16) 0.0029(13) 0.0059(13) -0.0019(14)
C22 0.070(3) 0.064(3) 0.039(2) 0.0067(19) 0.0098(19) -0.009(2)
C23 0.046(3) 0.103(4) 0.058(3) 0.018(3) 0.004(2) 0.010(3)
C24 0.039(2) 0.052(2) 0.044(2) 0.0002(17) 0.0023(16) 0.0039(17)
C25 0.050(2) 0.049(2) 0.051(2) 0.0072(18) 0.0123(18) 0.0038(19)
C26 0.064(3) 0.054(3) 0.061(3) 0.013(2) 0.010(2) 0.004(2)
C27 0.061(3) 0.081(4) 0.050(3) 0.020(2) -0.001(2) 0.005(3)
C28 0.066(3) 0.080(3) 0.046(2) 0.001(2) -0.008(2) 0.009(3)
C29 0.048(2) 0.062(3) 0.053(2) 0.000(2) -0.0042(19) 0.008(2)
C30 0.074(3) 0.047(2) 0.056(3) -0.0009(19) 0.007(2) 0.000(2)
C31 0.099(4) 0.073(4) 0.066(3) -0.004(3) -0.008(3) -0.014(3)
C32 0.132(6) 0.064(3) 0.086(4) -0.015(3) 0.000(4) 0.032(4)
C33 0.080(4) 0.057(3) 0.075(3) -0.017(2) -0.025(3) 0.018(3)
C34 0.077(4) 0.062(3) 0.155(6) 0.003(4) -0.029(4) -0.009(3)
C35 0.232(11) 0.100(5) 0.080(5) -0.041(4) -0.019(5) 0.048(6)
C36 0.043(2) 0.050(2) 0.0326(17) 0.0031(15) 0.0018(15) -0.0008(17)
C37 0.071(3) 0.045(2) 0.042(2) 0.0003(17) 0.0053(19) 0.003(2)
C38 0.089(4) 0.047(2) 0.049(2) 0.0054(19) 0.012(2) -0.001(2)
C39 0.074(3) 0.055(3) 0.041(2) 0.0101(19) 0.003(2) -0.005(2)
C40 0.059(3) 0.053(2) 0.0363(19) 0.0014(17) 0.0036(17) -0.001(2)
C41 0.045(2) 0.043(2) 0.0350(18) 0.0048(15) -0.0018(15) -0.0017(17)
C42 0.089(7) 0.048(3) 0.048(3) -0.003(2) 0.014(4) -0.003(4)
C43 0.110(6) 0.066(5) 0.057(4) -0.017(3) -0.006(4) -0.012(5)
C44 0.160(11) 0.063(4) 0.075(5) -0.009(4) 0.024(6) 0.033(5)
C45 0.060(3) 0.049(2) 0.040(2) 0.0022(17) 0.0027(18) 0.004(2)
C46 0.063(3) 0.054(3) 0.157(6) 0.006(3) -0.004(3) -0.014(3)
C47 0.073(3) 0.053(3) 0.068(3) -0.014(2) -0.003(2) 0.003(2)

loop_
_atom_type_symbol
_atom_type_description
_atom_type_scat_dispersion_real
_atom_type_scat_dispersion_imag
_atom_type_scat_source
C C 0.0181 0.0091 'International Tables Vol C Tables 4.2.6.8 and 6.1.1.4'
H H 0.0000 0.0000 'International Tables Vol C Tables 4.2.6.8 and 6.1.1.4'
N N 0.0311 0.0180 'International Tables Vol C Tables 4.2.6.8 and 6.1.1.4'
O O 0.0492 0.0322 'International Tables Vol C Tables 4.2.6.8 and 6.1.1.4'

loop_
_geom_angle_atom_site_label_1
_geom_angle_atom_site_label_2
_geom_angle_atom_site_label_3
_geom_angle
C1 N1 C24 121.7(3)
N1 C1 C2 120.7(4)
N1 C1 C4 120.3(4)
C2 C1 C4 119.0(4)
C1 C2 C3 126.2(4)
N3 C3 C2 120.5(4)
N3 C3 C5 121.1(4)
C2 C3 C5 118.4(4)
C3 N3 C6 123.1(3)
C11 C6 C7 117.9(3)
C11 C6 N3 119.7(3)
C7 C6 N3 122.4(3)
C8 C7 O12 118.9(3)
C8 C7 C6 121.4(3)
O12 C7 C6 119.7(3)
C7 C8 C9 120.2(4)
C10 C9 C8 119.0(4)
C9 C10 C11 120.7(4)
C6 C11 C10 120.7(4)
C7 O12 C13 117.5(3)
C18 C13 C14 121.2(4)
C18 C13 O12 123.7(3)
C14 C13 O12 115.1(3)
C15 C14 C13 118.0(4)
C15 C14 N19 121.4(3)
C13 C14 N19 120.5(3)
C16 C15 C14 121.2(4)
C17 C16 C15 119.9(4)
C16 C17 C18 119.9(4)
C13 C18 C17 119.8(4)
C19 N19 C14 124.4(3)
N19 C19 C20 120.8(3)
N19 C19 C22 119.5(4)
C20 C19 C22 119.6(4)
C19 C20 C21 125.4(4)
N21 C21 C20 120.9(4)
N21 C21 C23 121.2(4)
C20 C21 C23 117.9(4)
C21 N21 C36 123.1(3)
C25 C24 C29 122.3(4)
C25 C24 N1 118.5(4)
C29 C24 N1 119.1(4)
C26 C25 C24 117.5(4)
C26 C25 C30 122.2(4)
C24 C25 C30 120.3(4)
C27 C26 C25 120.8(5)
C28 C27 C26 120.8(4)
C27 C28 C29 120.8(4)
C28 C29 C24 117.8(4)
C28 C29 C33 121.7(4)
C24 C29 C33 120.4(4)
C25 C30 C32 113.1(4)
C25 C30 C31 112.2(4)
C32 C30 C31 110.7(5)
C35 C33 C29 113.4(5)
C35 C33 C34 111.6(6)
C29 C33 C34 109.3(4)
C41 C36 C37 121.6(3)
C41 C36 N21 119.3(4)
C37 C36 N21 118.9(3)
C38 C37 C36 117.5(4)
C38 C37 C42 121.7(5)
C36 C37 C42 120.5(4)
C38 C37 C42' 121.2(15)
C36 C37 C42' 120.1(15)
C39 C38 C37 121.8(4)
C38 C39 C40 119.9(4)
C39 C40 C41 120.6(4)
C36 C41 C40 118.5(4)
C36 C41 C45 121.5(3)
C40 C41 C45 120.0(3)
C37 C42 C43 111.3(6)
C37 C42 C44 113.5(5)
C43 C42 C44 110.6(7)
C44' C42' C43' 110.6(19)
C44' C42' C37 114(3)
C43' C42' C37 98(2)
C46 C45 C41 111.1(4)
C46 C45 C47 109.3(4)
C41 C45 C47 113.5(4)

loop_
_geom_bond_atom_site_label_1
_geom_bond_atom_site_label_2
_geom_bond_distance
N1 C1 1.329(5)
N1 C24 1.432(5)
C1 C2 1.393(6)
C1 C4 1.513(6)
C2 C3 1.400(6)
C3 N3 1.340(5)
C3 C5 1.498(5)
N3 C6 1.411(5)
C6 C11 1.392(5)
C6 C7 1.393(5)
C7 C8 1.381(5)
C7 O12 1.384(4)
C8 C9 1.395(6)
C9 C10 1.374(6)
C10 C11 1.394(6)
O12 C13 1.392(4)
C13 C18 1.382(5)
C13 C14 1.390(5)
C14 C15 1.390(6)
C14 N19 1.416(5)
C15 C16 1.385(6)
C16 C17 1.377(6)
C17 C18 1.387(6)
N19 C19 1.327(5)
C19 C20 1.383(6)
C19 C22 1.500(5)
C20 C21 1.416(6)
C21 N21 1.310(5)
C21 C23 1.511(6)
N21 C36 1.424(5)
C24 C25 1.397(6)
C24 C29 1.402(6)
C25 C26 1.396(6)
C25 C30 1.520(6)
C26 C27 1.375(7)
C27 C28 1.375(7)
C28 C29 1.387(6)
C29 C33 1.530(7)
C30 C32 1.520(7)
C30 C31 1.543(8)
C33 C35 1.516(8)
C33 C34 1.545(9)
C36 C41 1.385(5)
C36 C37 1.409(6)
C37 C38 1.392(6)
C37 C42 1.524(7)
C37 C42' 1.536(18)
C38 C39 1.369(6)
C39 C40 1.382(6)
C40 C41 1.399(5)
C41 C45 1.520(5)
C42 C43 1.529(10)
C42 C44 1.531(8)
C42' C44' 1.525(17)
C42' C43' 1.536(17)
C45 C46 1.509(7)
C45 C47 1.524(6)
